data_7249622
loop_
_publ_author_name
'Khotchasanthong, Kenika'
'Pootaeng-On, Yupa'
'Rayanil, Kanok-on'
'Sukwattanasinitt, Mongkol'
'Laksee, Sakchai'
'Chainok, Kittipong'

_publ_section_title
;
 Structure features of a supramolecular organic framework self-assembled
 from a chiral natural compound
;
_journal_name_full CrystEngComm
_journal_paper_doi 10.1039/D4CE01008F
_journal_year 2024
_chemical_absolute_configuration unk
_chemical_formula_moiety 'C32 H54 O2, 0.175[C6H14]'
_chemical_formula_sum 'C33.05 H56.45 O2'
_chemical_formula_weight 485.83
_space_group_crystal_system hexagonal
_space_group_IT_number 172
_space_group_name_Hall 'P 64'
_space_group_name_H-M_alt 'P 64'
_atom_sites_solution_hydrogens geom
_atom_sites_solution_primary dual
_audit_creation_date 2024-10-01
_audit_creation_method
;
Olex2 1.5
(compiled 2024.02.16 svn.r378c4104 for OlexSys, GUI svn.r6928)
;
_audit_update_record
;
2024-10-01 deposited with the CCDC.	2024-11-20 downloaded from the CCDC.
;
_cell_angle_alpha 90
_cell_angle_beta 90
_cell_angle_gamma 120
_cell_formula_units_Z 6
_cell_length_a 32.3290(19)
_cell_length_b 32.3290(19)
_cell_length_c 7.1254(5)
_cell_measurement_reflns_used 8559
_cell_measurement_temperature 296
_cell_measurement_theta_max 24.93
_cell_measurement_theta_min 2.91
_cell_volume 6449.5(7)
_computing_cell_refinement 'SAINT V8.40B (Bruker, 2021)'
_computing_data_collection 'APEX4 (Bruker, 2021)'
_computing_data_reduction 'SAINT V8.40B (Bruker, 2021)'
_computing_molecular_graphics 'Olex2 1.3 (Dolomanov et al., 2009)'
_computing_publication_material 'Olex2 1.3 (Dolomanov et al., 2009)'
_computing_structure_refinement 'SHELXL 2018/3 (Sheldrick, 2018)'
_computing_structure_solution 'SHELXT  (Sheldrick, 2018)'
_diffrn_ambient_temperature 296
_diffrn_detector 'Bruker PHOTON 200 area detector'
_diffrn_detector_area_resol_mean 7.39
_diffrn_detector_type 'PHOTON II area detector'
_diffrn_measured_fraction_theta_full 0.996
_diffrn_measured_fraction_theta_max 0.996
_diffrn_measurement_device 'four-circle KAPPA diffractometer'
_diffrn_measurement_device_type 'Bruker D8 QUEST CMOS PHOTON II'
_diffrn_measurement_method '\f and \w scans'
_diffrn_radiation_collimation '0.5 mm'
_diffrn_radiation_monochromator graphite
_diffrn_radiation_probe x-ray
_diffrn_radiation_type MoK\a
_diffrn_radiation_wavelength 0.71073
_diffrn_radiation_xray_symbol K-L~3~
_diffrn_reflns_av_R_equivalents 0.0789
_diffrn_reflns_av_unetI/netI 0.0572
_diffrn_reflns_Laue_measured_fraction_full 0.996
_diffrn_reflns_Laue_measured_fraction_max 0.996
_diffrn_reflns_limit_h_max 38
_diffrn_reflns_limit_h_min -38
_diffrn_reflns_limit_k_max 36
_diffrn_reflns_limit_k_min -39
_diffrn_reflns_limit_l_max 8
_diffrn_reflns_limit_l_min -8
_diffrn_reflns_number 41699
_diffrn_reflns_point_group_measured_fraction_full 0.997
_diffrn_reflns_point_group_measured_fraction_max 0.997
_diffrn_reflns_theta_full 25.242
_diffrn_reflns_theta_max 25.508
_diffrn_reflns_theta_min 2.910
_diffrn_source 'sealed x-ray tube'
_diffrn_source_current 30.0
_diffrn_source_power 1.5
_diffrn_source_voltage 50.0
_diffrn_standards_number 0
_exptl_absorpt_coefficient_mu 0.045
_exptl_absorpt_correction_T_max 0.7452
_exptl_absorpt_correction_T_min 0.6666
_exptl_absorpt_correction_type multi-scan
_exptl_absorpt_process_details
;
SADABS-2016/2 (Bruker,2016/2) was used for absorption correction.
wR2(int) was 0.0817 before and 0.0712 after correction.
The Ratio of minimum to maximum transmission is 0.8945.
The \l/2 correction factor is Not present.
;
_exptl_crystal_colour colourless
_exptl_crystal_colour_primary colourless
_exptl_crystal_density_diffrn 0.751
_exptl_crystal_description block
_exptl_crystal_F_000 1624
_exptl_crystal_size_max 0.32
_exptl_crystal_size_mid 0.24
_exptl_crystal_size_min 0.11
_refine_diff_density_max 0.104
_refine_diff_density_min -0.097
_refine_diff_density_rms 0.020
_refine_ls_abs_structure_details
;
 Refined as an inversion twin.
;
_refine_ls_abs_structure_Flack -0.8(15)
_refine_ls_extinction_method none
_refine_ls_goodness_of_fit_ref 0.978
_refine_ls_hydrogen_treatment constr
_refine_ls_matrix_type full
_refine_ls_number_parameters 422
_refine_ls_number_reflns 7994
_refine_ls_number_restraints 307
_refine_ls_restrained_S_all 0.990
_refine_ls_R_factor_all 0.0646
_refine_ls_R_factor_gt 0.0426
_refine_ls_shift/su_max 0.001
_refine_ls_shift/su_mean 0.000
_refine_ls_structure_factor_coef Fsqd
_refine_ls_weighting_details 'w=1/[\s^2^(Fo^2^)+(0.0516P)^2^] where P=(Fo^2^+2Fc^2^)/3'
_refine_ls_weighting_scheme calc
_refine_ls_wR_factor_gt 0.0958
_refine_ls_wR_factor_ref 0.1042
_reflns_Friedel_coverage 0.842
_reflns_Friedel_fraction_full 0.998
_reflns_Friedel_fraction_max 0.998
_reflns_number_gt 5799
_reflns_number_total 7994
_reflns_threshold_expression 'I > 2\s(I)'
_cod_data_source_file d4ce01008f2.cif
_cod_data_source_block 1
_cod_original_cell_volume 6449.5(9)
_cod_database_code 7249622
_shelx_shelxl_version_number 2018/3
_shelx_space_group_comment
;
The symmetry employed for this shelxl refinement is uniquely defined
by the following loop, which should always be used as a source of
symmetry information in preference to the above space-group names.
They are only intended as comments.
;
_shelx_estimated_absorpt_t_max 0.995
_shelx_estimated_absorpt_t_min 0.986
_olex2_refinement_description
;
1. Twinned data refinement
 Scales: 1.8(15)
 -0.8(15)
2. Fixed Uiso
 At 1.2 times of:
  All C(H) groups, All C(H,H) groups
 At 1.5 times of:
  All C(H,H,H) groups, All O(H) groups
3. Restrained distances
 O2-C27 \\sim O2A-C27A
 with sigma of 0.02
 C17-C23 \\sim C17-C23A
 with sigma of 0.02
 C23-C24 \\sim C23A-C24A
 with sigma of 0.02
 C23-C25 \\sim C23A-C25A
 with sigma of 0.02
 C25-C26 \\sim C25A-C26A
 with sigma of 0.02
 C26-C28 \\sim C26A-C28A
 with sigma of 0.02
 C28-C29 \\sim C28A-C29A
 with sigma of 0.02
 C28-C30 \\sim C28A-C30A
 with sigma of 0.02
 C30-C31 \\sim C30A-C31A
 with sigma of 0.02
 C30-C32 \\sim C30A-C32A
 with sigma of 0.02
 O2-C25 \\sim O2A-C25A
 with sigma of 0.04
 O2-C28 \\sim O2A-C28A
 with sigma of 0.04
 C17-C24 \\sim C17-C24A
 with sigma of 0.04
 C17-C25 \\sim C17-C25A
 with sigma of 0.04
 C23-C26 \\sim C23A-C26A
 with sigma of 0.04
 C24-C25 \\sim C24A-C25A
 with sigma of 0.04
 C25-C28 \\sim C25A-C28A
 with sigma of 0.04
 C26-C27 \\sim C26A-C27A
 with sigma of 0.04
 C26-C29 \\sim C26A-C29A
 with sigma of 0.04
 C26-C30 \\sim C26A-C30A
 with sigma of 0.04
 C28-C31 \\sim C28A-C31A
 with sigma of 0.04
 C28-C32 \\sim C28A-C32A
 with sigma of 0.04
 C29-C30 \\sim C29A-C30A
 with sigma of 0.04
 C31-C32 \\sim C31A-C32A
 with sigma of 0.04
4. Uiso/Uaniso restraints and constraints
Uanis(O2) \\sim Ueq, Uanis(C23) \\sim Ueq, Uanis(C24) \\sim Ueq, Uanis(C25)
\\sim Ueq, Uanis(C26) \\sim Ueq, Uanis(C27) \\sim Ueq, Uanis(C28) \\sim Ueq,
Uanis(C29) \\sim Ueq, Uanis(C30) \\sim Ueq, Uanis(C31) \\sim Ueq, Uanis(C32)
\\sim Ueq: with sigma of 0.01 and sigma for terminal atoms of 0.02
Uanis(O2A) \\sim Ueq, Uanis(C23A) \\sim Ueq, Uanis(C24A) \\sim Ueq, Uanis(C25A)
\\sim Ueq, Uanis(C26A) \\sim Ueq, Uanis(C27A) \\sim Ueq, Uanis(C28A) \\sim Ueq,
Uanis(C29A) \\sim Ueq, Uanis(C30A) \\sim Ueq, Uanis(C31A) \\sim Ueq,
Uanis(C32A) \\sim Ueq: with sigma of 0.01 and sigma for terminal atoms of 0.02
5. Rigid body (RIGU) restrains
 O2, C23, C24, C25, C26, C27, C28, C29, C30, C31, C32, C17
 with sigma for 1-2 distances of 0.001 and sigma for 1-3 distances of 0.001
 C17, O2A, C23A, C24A, C25A, C26A, C27A, C28A, C29A, C30A, C31A, C32A
 with sigma for 1-2 distances of 0.001 and sigma for 1-3 distances of 0.001
6. Others
 Sof(H17A)=Sof(O2A)=Sof(C23A)=Sof(H23A)=Sof(C24A)=Sof(H24D)=Sof(H24E)=
 Sof(H24F)=Sof(C25A)=Sof(H25C)=Sof(H25D)=Sof(C26A)=Sof(H26A)=Sof(C27A)=
 Sof(H27D)=Sof(H27E)=Sof(H27F)=Sof(C28A)=Sof(C29A)=Sof(H29C)=Sof(H29D)=
 Sof(C30A)=Sof(H30A)=Sof(C31A)=Sof(H31D)=Sof(H31E)=Sof(H31F)=Sof(C32A)=
 Sof(H32D)=Sof(H32E)=Sof(H32F)=1-FVAR(1)
 Sof(O2)=Sof(H17)=Sof(C23)=Sof(H23)=Sof(C24)=Sof(H24A)=Sof(H24B)=Sof(H24C)=
 Sof(C25)=Sof(H25A)=Sof(H25B)=Sof(C26)=Sof(H26)=Sof(C27)=Sof(H27A)=Sof(H27B)=
 Sof(H27C)=Sof(C28)=Sof(C29)=Sof(H29A)=Sof(H29B)=Sof(C30)=Sof(H30)=Sof(C31)=
 Sof(H31A)=Sof(H31B)=Sof(H31C)=Sof(C32)=Sof(H32A)=Sof(H32B)=Sof(H32C)=FVAR(1)
7.a Ternary CH refined with riding coordinates:
 C2(H2), C6(H6), C9(H9), C17(H17), C17(H17A), C23(H23), C26(H26), C30(H30),
 C23A(H23A), C26A(H26A), C30A(H30A)
7.b Secondary CH2 refined with riding coordinates:
 C3(H3A,H3B), C4(H4A,H4B), C7(H7A,H7B), C8(H8A,H8B), C12(H12A,H12B), C15(H15A,
 H15B), C16(H16A,H16B), C25(H25A,H25B), C25A(H25C,H25D)
7.c Aromatic/amide H refined with riding coordinates:
 C11(H11)
7.d X=CH2 refined with riding coordinates:
 C29(H29A,H29B), C29A(H29C,H29D)
7.e Idealised Me refined as rotating group:
 C18(H18A,H18B,H18C), C19(H19A,H19B,H19C), C20(H20A,H20B,H20C), C21(H21A,H21B,
 H21C), C22(H22A,H22B,H22C), C24(H24A,H24B,H24C), C27(H27A,H27B,H27C), C31(H31A,
 H31B,H31C), C32(H32A,H32B,H32C), C24A(H24D,H24E,H24F), C27A(H27D,H27E,H27F),
 C31A(H31D,H31E,H31F), C32A(H32D,H32E,H32F)
7.f Idealised tetrahedral OH refined as rotating group:
 O1(H1)
;
_smtbx_masks_void_probe_radius 1.2
_smtbx_masks_void_truncation_radius 1.2
_olex2_submission_special_instructions 'No special instructions were received'

loop_
_space_group_symop_operation_xyz
'x, y, z'
'x-y, x, z+2/3'
'-y, x-y, z+1/3'
'-x, -y, z'
'-x+y, -x, z+2/3'
'y, -x+y, z+1/3'

loop_
_atom_site_label
_atom_site_type_symbol
_atom_site_fract_x
_atom_site_fract_y
_atom_site_fract_z
_atom_site_U_iso_or_equiv
_atom_site_adp_type
_atom_site_occupancy
_atom_site_site_symmetry_order
_atom_site_calc_flag
_atom_site_refinement_flags_posn
_atom_site_refinement_flags_adp
_atom_site_refinement_flags_occupancy
_atom_site_disorder_assembly
_atom_site_disorder_group
O1 O 0.34009(6) 0.64286(5) 0.4511(2) 0.0600(4) Uani 1 1 d . . . . .
H1 H 0.328542 0.646008 0.353451 0.090 Uiso 1 1 calc R U . . .
O2 O 0.4598(7) 0.2864(7) 0.762(3) 0.121(5) Uani 0.325(13) 1 d D U P A 1
C1 C 0.38689(8) 0.60760(8) 0.3279(3) 0.0486(5) Uani 1 1 d . . . . .
C2 C 0.34301(8) 0.59993(7) 0.4416(3) 0.0483(5) Uani 1 1 d . . . . .
H2 H 0.314180 0.575152 0.379374 0.058 Uiso 1 1 calc R U . . .
C3 C 0.34332(9) 0.58445(8) 0.6401(3) 0.0552(6) Uani 1 1 d . . . . .
H3A H 0.315351 0.580792 0.705413 0.066 Uiso 1 1 calc R U . . .
H3B H 0.371398 0.608934 0.704248 0.066 Uiso 1 1 calc R U . . .
C4 C 0.34346(9) 0.53738(8) 0.6469(3) 0.0559(6) Uani 1 1 d . . . . .
H4A H 0.313956 0.512450 0.592502 0.067 Uiso 1 1 calc R U . . .
H4B H 0.344389 0.529022 0.776958 0.067 Uiso 1 1 calc R U . . .
C5 C 0.38636(7) 0.53919(8) 0.5406(3) 0.0461(5) Uani 1 1 d . . . . .
C6 C 0.38906(7) 0.56019(7) 0.3408(3) 0.0427(5) Uani 1 1 d . . . . .
H6 H 0.359928 0.536195 0.277727 0.051 Uiso 1 1 calc R U . . .
C7 C 0.42908(8) 0.56057(9) 0.2316(3) 0.0579(6) Uani 1 1 d . . . . .
H7A H 0.458889 0.578703 0.299388 0.069 Uiso 1 1 calc R U . . .
H7B H 0.432331 0.575786 0.110860 0.069 Uiso 1 1 calc R U . . .
C8 C 0.41873(9) 0.51001(9) 0.2027(3) 0.0630(6) Uani 1 1 d . . . . .
H8A H 0.444449 0.510566 0.130586 0.076 Uiso 1 1 calc R U . . .
H8B H 0.389495 0.492482 0.130871 0.076 Uiso 1 1 calc R U . . .
C9 C 0.41352(8) 0.48429(8) 0.3873(3) 0.0528(6) Uani 1 1 d . . . . .
H9 H 0.445205 0.500640 0.445760 0.063 Uiso 1 1 calc R U . . .
C10 C 0.38099(8) 0.48931(7) 0.5217(3) 0.0468(5) Uani 1 1 d . . . . .
C11 C 0.35128(9) 0.45282(9) 0.6334(4) 0.0649(7) Uani 1 1 d . . . . .
H11 H 0.330259 0.457313 0.708079 0.078 Uiso 1 1 calc R U . . .
C12 C 0.34924(9) 0.40502(9) 0.6475(4) 0.0643(7) Uani 1 1 d . . . . .
H12A H 0.320976 0.380833 0.583378 0.077 Uiso 1 1 calc R U . . .
H12B H 0.346993 0.395857 0.778375 0.077 Uiso 1 1 calc R U . . .
C13 C 0.39368(8) 0.40770(8) 0.5601(3) 0.0520(5) Uani 1 1 d . . . . .
C14 C 0.40053(9) 0.43142(8) 0.3647(3) 0.0565(6) Uani 1 1 d . . . . .
C15 C 0.43964(10) 0.42443(10) 0.2798(4) 0.0720(8) Uani 1 1 d . . . . .
H15A H 0.470845 0.448760 0.323701 0.086 Uiso 1 1 calc R U . . .
H15B H 0.438995 0.425587 0.143846 0.086 Uiso 1 1 calc R U . . .
C16 C 0.42805(10) 0.37446(10) 0.3481(4) 0.0761(8) Uani 1 1 d . . . . .
H16A H 0.456880 0.375168 0.390924 0.091 Uiso 1 1 calc R U . . .
H16B H 0.414295 0.351433 0.246920 0.091 Uiso 1 1 calc R U . . .
C17 C 0.39205(9) 0.36066(9) 0.5110(3) 0.0619(6) Uani 1 1 d D . . . .
H17 H 0.361056 0.342107 0.448627 0.074 Uiso 0.325(13) 1 calc R U P A 1
H17A H 0.360131 0.338364 0.462436 0.074 Uiso 0.675(13) 1 calc R U P A 2
C18 C 0.43216(9) 0.65195(8) 0.3898(4) 0.0691(7) Uani 1 1 d . . . . .
H18A H 0.429417 0.679662 0.364934 0.104 Uiso 1 1 calc R U . . .
H18B H 0.458893 0.654278 0.321891 0.104 Uiso 1 1 calc R U . . .
H18C H 0.436860 0.650005 0.521826 0.104 Uiso 1 1 calc R U . . .
C19 C 0.37784(9) 0.61417(9) 0.1194(3) 0.0633(6) Uani 1 1 d . . . . .
H19A H 0.348978 0.586629 0.077527 0.095 Uiso 1 1 calc R U . . .
H19B H 0.404178 0.617870 0.044525 0.095 Uiso 1 1 calc R U . . .
H19C H 0.374771 0.642078 0.106852 0.095 Uiso 1 1 calc R U . . .
C20 C 0.43135(9) 0.56857(9) 0.6599(3) 0.0635(6) Uani 1 1 d . . . . .
H20A H 0.434183 0.598815 0.690262 0.095 Uiso 1 1 calc R U . . .
H20B H 0.458974 0.573707 0.590457 0.095 Uiso 1 1 calc R U . . .
H20C H 0.429015 0.551565 0.773464 0.095 Uiso 1 1 calc R U . . .
C21 C 0.43611(10) 0.43720(9) 0.6882(3) 0.0680(7) Uani 1 1 d . . . . .
H21A H 0.439741 0.468297 0.705526 0.102 Uiso 1 1 calc R U . . .
H21B H 0.464568 0.440357 0.632279 0.102 Uiso 1 1 calc R U . . .
H21C H 0.430800 0.421570 0.807565 0.102 Uiso 1 1 calc R U . . .
C22 C 0.35598(10) 0.40548(10) 0.2453(4) 0.0775(8) Uani 1 1 d . . . . .
H22A H 0.331789 0.411597 0.293182 0.116 Uiso 1 1 calc R U . . .
H22B H 0.344546 0.371783 0.248828 0.116 Uiso 1 1 calc R U . . .
H22C H 0.363358 0.416634 0.118140 0.116 Uiso 1 1 calc R U . . .
C23 C 0.3909(8) 0.3250(7) 0.668(3) 0.066(4) Uani 0.325(13) 1 d D U P A 1
H23 H 0.420881 0.343405 0.736758 0.079 Uiso 0.325(13) 1 calc R U P A 1
C24 C 0.3536(7) 0.3114(9) 0.809(3) 0.079(5) Uani 0.325(13) 1 d D U P A 1
H24A H 0.354240 0.339558 0.856001 0.119 Uiso 0.325(13) 1 calc R U P A 1
H24B H 0.358967 0.295096 0.910053 0.119 Uiso 0.325(13) 1 calc R U P A 1
H24C H 0.322985 0.290690 0.753156 0.119 Uiso 0.325(13) 1 calc R U P A 1
C25 C 0.3939(11) 0.2826(10) 0.582(4) 0.085(4) Uani 0.325(13) 1 d D U P A 1
H25A H 0.362667 0.259669 0.533601 0.102 Uiso 0.325(13) 1 calc R U P A 1
H25B H 0.415763 0.294368 0.476556 0.102 Uiso 0.325(13) 1 calc R U P A 1
C26 C 0.4101(8) 0.2565(7) 0.715(4) 0.088(4) Uani 0.325(13) 1 d D U P A 1
H26 H 0.391743 0.250160 0.831041 0.105 Uiso 0.325(13) 1 calc R U P A 1
C27 C 0.4729(8) 0.2807(10) 0.949(3) 0.137(8) Uani 0.325(13) 1 d D U P A 1
H27A H 0.500391 0.276670 0.944468 0.206 Uiso 0.325(13) 1 calc R U P A 1
H27B H 0.446788 0.253046 1.006410 0.206 Uiso 0.325(13) 1 calc R U P A 1
H27C H 0.480287 0.308491 1.022388 0.206 Uiso 0.325(13) 1 calc R U P A 1
C28 C 0.3981(8) 0.2076(6) 0.629(3) 0.091(4) Uani 0.325(13) 1 d D U P A 1
C29 C 0.3789(11) 0.1661(7) 0.741(4) 0.118(6) Uani 0.325(13) 1 d D U P A 1
H29A H 0.378852 0.138997 0.697664 0.142 Uiso 0.325(13) 1 calc R U P A 1
H29B H 0.366178 0.165849 0.858751 0.142 Uiso 0.325(13) 1 calc R U P A 1
C30 C 0.4183(6) 0.2094(6) 0.445(2) 0.080(3) Uani 0.325(13) 1 d D U P A 1
H30 H 0.416080 0.233187 0.366398 0.096 Uiso 0.325(13) 1 calc R U P A 1
C31 C 0.4680(5) 0.2248(9) 0.482(3) 0.149(7) Uani 0.325(13) 1 d D U P A 1
H31A H 0.485241 0.258664 0.502823 0.223 Uiso 0.325(13) 1 calc R U P A 1
H31B H 0.481381 0.217222 0.376185 0.223 Uiso 0.325(13) 1 calc R U P A 1
H31C H 0.470167 0.208695 0.591331 0.223 Uiso 0.325(13) 1 calc R U P A 1
C32 C 0.3852(6) 0.1559(6) 0.354(3) 0.146(6) Uani 0.325(13) 1 d D U P A 1
H32A H 0.368989 0.133294 0.452623 0.219 Uiso 0.325(13) 1 calc R U P A 1
H32B H 0.405137 0.146976 0.285786 0.219 Uiso 0.325(13) 1 calc R U P A 1
H32C H 0.362076 0.156249 0.270119 0.219 Uiso 0.325(13) 1 calc R U P A 1
O2A O 0.4679(2) 0.2978(2) 0.7222(11) 0.0827(16) Uani 0.675(13) 1 d D U P A 2
C23A C 0.4037(4) 0.3349(3) 0.6707(13) 0.0637(18) Uani 0.675(13) 1 d D U P A 2
H23A H 0.436740 0.355529 0.712282 0.076 Uiso 0.675(13) 1 calc R U P A 2
C24A C 0.3713(4) 0.3227(4) 0.8336(13) 0.083(3) Uani 0.675(13) 1 d D U P A 2
H24D H 0.379188 0.351267 0.902652 0.124 Uiso 0.675(13) 1 calc R U P A 2
H24E H 0.374751 0.300770 0.913594 0.124 Uiso 0.675(13) 1 calc R U P A 2
H24F H 0.338872 0.308299 0.790403 0.124 Uiso 0.675(13) 1 calc R U P A 2
C25A C 0.3986(5) 0.2884(4) 0.5856(14) 0.071(2) Uani 0.675(13) 1 d D U P A 2
H25C H 0.364952 0.265991 0.564592 0.086 Uiso 0.675(13) 1 calc R U P A 2
H25D H 0.414443 0.295784 0.464640 0.086 Uiso 0.675(13) 1 calc R U P A 2
C26A C 0.4191(3) 0.2650(3) 0.7078(14) 0.0675(16) Uani 0.675(13) 1 d D U P A 2
H26A H 0.404645 0.259332 0.832787 0.081 Uiso 0.675(13) 1 calc R U P A 2
C27A C 0.4918(3) 0.2900(4) 0.8736(13) 0.117(3) Uani 0.675(13) 1 d D U P A 2
H27D H 0.489008 0.259147 0.860392 0.176 Uiso 0.675(13) 1 calc R U P A 2
H27E H 0.477566 0.291327 0.990052 0.176 Uiso 0.675(13) 1 calc R U P A 2
H27F H 0.524893 0.314217 0.872532 0.176 Uiso 0.675(13) 1 calc R U P A 2
C28A C 0.4117(4) 0.2184(3) 0.6296(13) 0.0836(19) Uani 0.675(13) 1 d D U P A 2
C29A C 0.3803(6) 0.1778(3) 0.727(2) 0.147(5) Uani 0.675(13) 1 d D U P A 2
H29C H 0.372229 0.147823 0.680058 0.176 Uiso 0.675(13) 1 calc R U P A 2
H29D H 0.367248 0.180371 0.839589 0.176 Uiso 0.675(13) 1 calc R U P A 2
C30A C 0.4349(4) 0.2202(4) 0.4536(13) 0.109(3) Uani 0.675(13) 1 d D U P A 2
H30A H 0.453152 0.253762 0.415222 0.131 Uiso 0.675(13) 1 calc R U P A 2
C31A C 0.4678(4) 0.2028(4) 0.4677(19) 0.156(4) Uani 0.675(13) 1 d D U P A 2
H31D H 0.493916 0.223578 0.547768 0.234 Uiso 0.675(13) 1 calc R U P A 2
H31E H 0.479760 0.202073 0.345218 0.234 Uiso 0.675(13) 1 calc R U P A 2
H31F H 0.451767 0.171188 0.519675 0.234 Uiso 0.675(13) 1 calc R U P A 2
C32A C 0.3934(3) 0.1913(5) 0.2923(13) 0.200(5) Uani 0.675(13) 1 d D U P A 2
H32D H 0.377248 0.208710 0.265402 0.300 Uiso 0.675(13) 1 calc R U P A 2
H32E H 0.370837 0.160076 0.338112 0.300 Uiso 0.675(13) 1 calc R U P A 2
H32F H 0.408140 0.188363 0.179966 0.300 Uiso 0.675(13) 1 calc R U P A 2

loop_
_atom_site_aniso_label
_atom_site_aniso_U_11
_atom_site_aniso_U_22
_atom_site_aniso_U_33
_atom_site_aniso_U_23
_atom_site_aniso_U_13
_atom_site_aniso_U_12
O1 0.0918(12) 0.0674(10) 0.0445(9) -0.0100(8) -0.0102(8) 0.0576(9)
O2 0.111(7) 0.111(9) 0.115(7) 0.033(6) -0.016(6) 0.037(6)
C1 0.0615(13) 0.0616(13) 0.0381(11) -0.0010(10) 0.0007(10) 0.0422(12)
C2 0.0638(13) 0.0489(12) 0.0423(11) -0.0120(10) -0.0073(10) 0.0356(11)
C3 0.0791(16) 0.0692(14) 0.0383(11) -0.0035(11) 0.0085(11) 0.0528(13)
C4 0.0816(16) 0.0739(15) 0.0301(11) 0.0006(10) 0.0105(11) 0.0523(13)
C5 0.0615(13) 0.0637(13) 0.0291(9) -0.0037(9) 0.0029(10) 0.0433(11)
C6 0.0521(12) 0.0582(12) 0.0289(10) -0.0028(9) -0.0045(9) 0.0360(10)
C7 0.0744(15) 0.0842(16) 0.0353(11) 0.0102(11) 0.0042(11) 0.0548(14)
C8 0.0878(17) 0.0915(18) 0.0380(12) 0.0071(12) 0.0118(12) 0.0661(15)
C9 0.0723(14) 0.0730(15) 0.0365(11) -0.0035(11) -0.0019(11) 0.0538(13)
C10 0.0597(13) 0.0606(13) 0.0342(10) -0.0016(10) -0.0031(10) 0.0406(11)
C11 0.0767(16) 0.0746(16) 0.0610(15) 0.0016(13) 0.0115(13) 0.0510(14)
C12 0.0864(17) 0.0663(15) 0.0546(14) 0.0096(12) 0.0127(13) 0.0489(14)
C13 0.0671(14) 0.0615(13) 0.0439(12) -0.0074(11) -0.0057(11) 0.0445(12)
C14 0.0780(16) 0.0703(15) 0.0430(12) -0.0115(12) -0.0068(12) 0.0533(13)
C15 0.110(2) 0.0946(19) 0.0443(13) -0.0059(13) 0.0019(14) 0.0762(18)
C16 0.108(2) 0.0960(19) 0.0642(16) -0.0117(15) -0.0027(16) 0.0806(18)
C17 0.0785(16) 0.0667(14) 0.0564(13) -0.0157(11) -0.0166(13) 0.0483(13)
C18 0.0696(16) 0.0623(15) 0.0766(17) -0.0048(14) -0.0058(14) 0.0339(13)
C19 0.0918(17) 0.0763(16) 0.0430(12) 0.0067(12) -0.0003(13) 0.0578(15)
C20 0.0861(17) 0.0753(16) 0.0457(13) -0.0080(12) -0.0147(12) 0.0528(14)
C21 0.104(2) 0.0730(16) 0.0451(13) -0.0044(12) -0.0176(14) 0.0577(15)
C22 0.110(2) 0.0931(19) 0.0610(16) -0.0258(15) -0.0337(16) 0.0747(18)
C23 0.072(8) 0.072(7) 0.060(5) -0.011(4) -0.021(4) 0.040(6)
C24 0.088(10) 0.070(10) 0.094(9) 0.008(7) 0.005(7) 0.049(8)
C25 0.099(9) 0.076(7) 0.098(8) 0.006(6) 0.007(6) 0.057(7)
C26 0.096(7) 0.084(6) 0.099(7) 0.010(5) 0.006(6) 0.057(5)
C27 0.140(14) 0.153(16) 0.120(9) 0.029(10) -0.023(9) 0.073(12)
C28 0.102(9) 0.083(6) 0.110(6) 0.019(4) 0.016(6) 0.061(6)
C29 0.143(13) 0.089(8) 0.125(10) 0.028(8) 0.023(9) 0.060(10)
C30 0.082(6) 0.071(6) 0.104(6) 0.009(5) 0.004(5) 0.050(5)
C31 0.084(6) 0.199(16) 0.171(14) 0.017(13) 0.004(6) 0.076(7)
C32 0.182(11) 0.093(8) 0.144(11) -0.020(7) -0.025(10) 0.054(7)
O2A 0.082(3) 0.059(2) 0.106(4) 0.012(2) -0.015(2) 0.035(2)
C23A 0.082(5) 0.055(3) 0.066(2) -0.011(2) -0.019(3) 0.043(3)
C24A 0.114(7) 0.079(5) 0.066(3) -0.004(3) -0.008(4) 0.057(5)
C25A 0.106(5) 0.062(3) 0.065(3) -0.012(3) -0.027(3) 0.056(4)
C26A 0.081(3) 0.052(2) 0.076(3) 0.006(2) -0.013(3) 0.038(2)
C27A 0.111(5) 0.119(6) 0.126(6) 0.009(5) -0.039(5) 0.062(5)
C28A 0.100(5) 0.066(3) 0.102(4) -0.003(3) -0.011(3) 0.055(3)
C29A 0.184(8) 0.064(4) 0.197(10) 0.020(5) 0.063(8) 0.066(5)
C30A 0.110(6) 0.115(6) 0.113(4) -0.015(4) -0.002(4) 0.065(5)
C31A 0.184(7) 0.170(7) 0.179(7) 0.022(6) 0.043(5) 0.136(6)
C32A 0.186(7) 0.227(13) 0.121(6) -0.033(7) -0.034(5) 0.054(8)

loop_
_atom_type_symbol
_atom_type_description
_atom_type_scat_dispersion_real
_atom_type_scat_dispersion_imag
_atom_type_scat_source
C C 0.0033 0.0016 'International Tables Vol C Tables 4.2.6.8 and 6.1.1.4'
H H 0.0000 0.0000 'International Tables Vol C Tables 4.2.6.8 and 6.1.1.4'
O O 0.0106 0.0060 'International Tables Vol C Tables 4.2.6.8 and 6.1.1.4'

loop_
_geom_angle_atom_site_label_1
_geom_angle_atom_site_label_2
_geom_angle_atom_site_label_3
_geom_angle
_geom_angle_site_symmetry_1
_geom_angle_site_symmetry_3
_geom_angle_publ_flag
C2 O1 H1 109.5 . . ?
C26 O2 C27 115.5(16) . . ?
C2 C1 C6 107.36(17) . . ?
C2 C1 C19 107.72(18) . . ?
C18 C1 C2 112.01(18) . . ?
C18 C1 C6 114.39(18) . . ?
C18 C1 C19 108.0(2) . . ?
C19 C1 C6 107.07(17) . . ?
O1 C2 C1 111.61(18) . . ?
O1 C2 H2 108.4 . . ?
O1 C2 C3 106.96(16) . . ?
C1 C2 H2 108.4 . . ?
C3 C2 C1 112.92(18) . . ?
C3 C2 H2 108.4 . . ?
C2 C3 H3A 109.3 . . ?
C2 C3 H3B 109.3 . . ?
C2 C3 C4 111.49(16) . . ?
H3A C3 H3B 108.0 . . ?
C4 C3 H3A 109.3 . . ?
C4 C3 H3B 109.3 . . ?
C3 C4 H4A 108.9 . . ?
C3 C4 H4B 108.9 . . ?
C3 C4 C5 113.25(19) . . ?
H4A C4 H4B 107.7 . . ?
C5 C4 H4A 108.9 . . ?
C5 C4 H4B 108.9 . . ?
C4 C5 C6 108.39(15) . . ?
C10 C5 C4 111.84(18) . . ?
C10 C5 C6 109.16(16) . . ?
C20 C5 C4 107.74(17) . . ?
C20 C5 C6 113.95(18) . . ?
C20 C5 C10 105.81(16) . . ?
C1 C6 H6 104.6 . . ?
C5 C6 C1 117.24(15) . . ?
C5 C6 H6 104.6 . . ?
C7 C6 C1 114.78(18) . . ?
C7 C6 C5 109.65(15) . . ?
C7 C6 H6 104.6 . . ?
C6 C7 H7A 109.7 . . ?
C6 C7 H7B 109.7 . . ?
C6 C7 C8 109.72(19) . . ?
H7A C7 H7B 108.2 . . ?
C8 C7 H7A 109.7 . . ?
C8 C7 H7B 109.7 . . ?
C7 C8 H8A 109.2 . . ?
C7 C8 H8B 109.2 . . ?
C7 C8 C9 112.24(19) . . ?
H8A C8 H8B 107.9 . . ?
C9 C8 H8A 109.2 . . ?
C9 C8 H8B 109.2 . . ?
C8 C9 H9 105.8 . . ?
C8 C9 C14 114.07(18) . . ?
C10 C9 C8 112.80(16) . . ?
C10 C9 H9 105.8 . . ?
C10 C9 C14 111.70(19) . . ?
C14 C9 H9 105.8 . . ?
C9 C10 C5 117.04(18) . . ?
C11 C10 C5 121.55(19) . . ?
C11 C10 C9 121.15(19) . . ?
C10 C11 H11 117.3 . . ?
C10 C11 C12 125.5(2) . . ?
C12 C11 H11 117.3 . . ?
C11 C12 H12A 109.5 . . ?
C11 C12 H12B 109.5 . . ?
C11 C12 C13 110.8(2) . . ?
H12A C12 H12B 108.1 . . ?
C13 C12 H12A 109.5 . . ?
C13 C12 H12B 109.5 . . ?
C12 C13 C14 106.95(17) . . ?
C12 C13 C17 118.1(2) . . ?
C17 C13 C14 102.17(17) . . ?
C21 C13 C12 108.57(19) . . ?
C21 C13 C14 111.55(19) . . ?
C21 C13 C17 109.35(18) . . ?
C13 C14 C9 110.15(17) . . ?
C15 C14 C9 114.8(2) . . ?
C15 C14 C13 102.00(17) . . ?
C22 C14 C9 109.09(18) . . ?
C22 C14 C13 111.7(2) . . ?
C22 C14 C15 109.0(2) . . ?
C14 C15 H15A 110.9 . . ?
C14 C15 H15B 110.9 . . ?
C14 C15 C16 104.2(2) . . ?
H15A C15 H15B 108.9 . . ?
C16 C15 H15A 110.9 . . ?
C16 C15 H15B 110.9 . . ?
C15 C16 H16A 110.3 . . ?
C15 C16 H16B 110.3 . . ?
C15 C16 C17 107.05(18) . . ?
H16A C16 H16B 108.6 . . ?
C17 C16 H16A 110.3 . . ?
C17 C16 H16B 110.3 . . ?
C13 C17 C16 103.7(2) . . ?
C13 C17 H17 103.2 . . ?
C13 C17 H17A 108.1 . . ?
C13 C17 C23 122.3(8) . . ?
C13 C17 C23A 117.6(4) . . ?
C16 C17 H17 103.2 . . ?
C16 C17 H17A 108.1 . . ?
C16 C17 C23 118.5(8) . . ?
C16 C17 C23A 110.7(4) . . ?
C23 C17 H17 103.2 . . ?
C23A C17 H17A 108.1 . . ?
C1 C18 H18A 109.5 . . ?
C1 C18 H18B 109.5 . . ?
C1 C18 H18C 109.5 . . ?
H18A C18 H18B 109.5 . . ?
H18A C18 H18C 109.5 . . ?
H18B C18 H18C 109.5 . . ?
C1 C19 H19A 109.5 . . ?
C1 C19 H19B 109.5 . . ?
C1 C19 H19C 109.5 . . ?
H19A C19 H19B 109.5 . . ?
H19A C19 H19C 109.5 . . ?
H19B C19 H19C 109.5 . . ?
C5 C20 H20A 109.5 . . ?
C5 C20 H20B 109.5 . . ?
C5 C20 H20C 109.5 . . ?
H20A C20 H20B 109.5 . . ?
H20A C20 H20C 109.5 . . ?
H20B C20 H20C 109.5 . . ?
C13 C21 H21A 109.5 . . ?
C13 C21 H21B 109.5 . . ?
C13 C21 H21C 109.5 . . ?
H21A C21 H21B 109.5 . . ?
H21A C21 H21C 109.5 . . ?
H21B C21 H21C 109.5 . . ?
C14 C22 H22A 109.5 . . ?
C14 C22 H22B 109.5 . . ?
C14 C22 H22C 109.5 . . ?
H22A C22 H22B 109.5 . . ?
H22A C22 H22C 109.5 . . ?
H22B C22 H22C 109.5 . . ?
C17 C23 H23 104.7 . . ?
C24 C23 C17 114.7(16) . . ?
C24 C23 H23 104.7 . . ?
C24 C23 C25 114.5(17) . . ?
C25 C23 C17 112.1(15) . . ?
C25 C23 H23 104.7 . . ?
C23 C24 H24A 109.5 . . ?
C23 C24 H24B 109.5 . . ?
C23 C24 H24C 109.5 . . ?
H24A C24 H24B 109.5 . . ?
H24A C24 H24C 109.5 . . ?
H24B C24 H24C 109.5 . . ?
C23 C25 H25A 108.3 . . ?
C23 C25 H25B 108.3 . . ?
H25A C25 H25B 107.4 . . ?
C26 C25 C23 116.0(18) . . ?
C26 C25 H25A 108.3 . . ?
C26 C25 H25B 108.3 . . ?
O2 C26 C25 110.6(18) . . ?
O2 C26 H26 107.5 . . ?
O2 C26 C28 113.7(16) . . ?
C25 C26 H26 107.5 . . ?
C25 C26 C28 109.9(17) . . ?
C28 C26 H26 107.5 . . ?
O2 C27 H27A 109.5 . . ?
O2 C27 H27B 109.5 . . ?
O2 C27 H27C 109.5 . . ?
H27A C27 H27B 109.5 . . ?
H27A C27 H27C 109.5 . . ?
H27B C27 H27C 109.5 . . ?
C29 C28 C26 121.0(16) . . ?
C29 C28 C30 121.6(16) . . ?
C30 C28 C26 115.8(15) . . ?
C28 C29 H29A 120.0 . . ?
C28 C29 H29B 120.0 . . ?
H29A C29 H29B 120.0 . . ?
C28 C30 H30 109.7 . . ?
C28 C30 C32 105.7(13) . . ?
C31 C30 C28 104.2(15) . . ?
C31 C30 H30 109.7 . . ?
C31 C30 C32 117.4(15) . . ?
C32 C30 H30 109.7 . . ?
C30 C31 H31A 109.5 . . ?
C30 C31 H31B 109.5 . . ?
C30 C31 H31C 109.5 . . ?
H31A C31 H31B 109.5 . . ?
H31A C31 H31C 109.5 . . ?
H31B C31 H31C 109.5 . . ?
C30 C32 H32A 109.5 . . ?
C30 C32 H32B 109.5 . . ?
C30 C32 H32C 109.5 . . ?
H32A C32 H32B 109.5 . . ?
H32A C32 H32C 109.5 . . ?
H32B C32 H32C 109.5 . . ?
C26A O2A C27A 115.4(6) . . ?
C17 C23A H23A 109.2 . . ?
C24A C23A C17 112.7(7) . . ?
C24A C23A H23A 109.2 . . ?
C24A C23A C25A 109.3(8) . . ?
C25A C23A C17 107.1(6) . . ?
C25A C23A H23A 109.2 . . ?
C23A C24A H24D 109.5 . . ?
C23A C24A H24E 109.5 . . ?
C23A C24A H24F 109.5 . . ?
H24D C24A H24E 109.5 . . ?
H24D C24A H24F 109.5 . . ?
H24E C24A H24F 109.5 . . ?
C23A C25A H25C 108.8 . . ?
C23A C25A H25D 108.8 . . ?
H25C C25A H25D 107.7 . . ?
C26A C25A C23A 113.6(7) . . ?
C26A C25A H25C 108.8 . . ?
C26A C25A H25D 108.8 . . ?
O2A C26A C25A 105.9(7) . . ?
O2A C26A H26A 109.1 . . ?
O2A C26A C28A 110.0(7) . . ?
C25A C26A H26A 109.1 . . ?
C28A C26A C25A 113.5(7) . . ?
C28A C26A H26A 109.1 . . ?
O2A C27A H27D 109.5 . . ?
O2A C27A H27E 109.5 . . ?
O2A C27A H27F 109.5 . . ?
H27D C27A H27E 109.5 . . ?
H27D C27A H27F 109.5 . . ?
H27E C27A H27F 109.5 . . ?
C29A C28A C26A 116.0(7) . . ?
C29A C28A C30A 126.5(8) . . ?
C30A C28A C26A 117.3(7) . . ?
C28A C29A H29C 120.0 . . ?
C28A C29A H29D 120.0 . . ?
H29C C29A H29D 120.0 . . ?
C28A C30A H30A 107.5 . . ?
C28A C30A C32A 108.8(7) . . ?
C31A C30A C28A 113.2(9) . . ?
C31A C30A H30A 107.5 . . ?
C31A C30A C32A 112.2(9) . . ?
C32A C30A H30A 107.5 . . ?
C30A C31A H31D 109.5 . . ?
C30A C31A H31E 109.5 . . ?
C30A C31A H31F 109.5 . . ?
H31D C31A H31E 109.5 . . ?
H31D C31A H31F 109.5 . . ?
H31E C31A H31F 109.5 . . ?
C30A C32A H32D 109.5 . . ?
C30A C32A H32E 109.5 . . ?
C30A C32A H32F 109.5 . . ?
H32D C32A H32E 109.5 . . ?
H32D C32A H32F 109.5 . . ?
H32E C32A H32F 109.5 . . ?

loop_
_geom_bond_atom_site_label_1
_geom_bond_atom_site_label_2
_geom_bond_distance
_geom_bond_site_symmetry_2
_geom_bond_publ_flag
O1 H1 0.8200 . ?
O1 C2 1.439(2) . ?
O2 C26 1.44(2) . ?
O2 C27 1.442(16) . ?
C1 C2 1.543(3) . ?
C1 C6 1.572(3) . ?
C1 C18 1.514(3) . ?
C1 C19 1.549(3) . ?
C2 H2 0.9800 . ?
C2 C3 1.502(3) . ?
C3 H3A 0.9700 . ?
C3 H3B 0.9700 . ?
C3 C4 1.525(3) . ?
C4 H4A 0.9700 . ?
C4 H4B 0.9700 . ?
C4 C5 1.555(3) . ?
C5 C6 1.561(3) . ?
C5 C10 1.539(3) . ?
C5 C20 1.536(3) . ?
C6 H6 0.9800 . ?
C6 C7 1.505(3) . ?
C7 H7A 0.9700 . ?
C7 H7B 0.9700 . ?
C7 C8 1.510(3) . ?
C8 H8A 0.9700 . ?
C8 H8B 0.9700 . ?
C8 C9 1.520(3) . ?
C9 H9 0.9800 . ?
C9 C10 1.490(3) . ?
C9 C14 1.551(3) . ?
C10 C11 1.347(3) . ?
C11 H11 0.9300 . ?
C11 C12 1.517(3) . ?
C12 H12A 0.9700 . ?
C12 H12B 0.9700 . ?
C12 C13 1.528(3) . ?
C13 C14 1.551(3) . ?
C13 C17 1.535(3) . ?
C13 C21 1.522(3) . ?
C14 C15 1.517(3) . ?
C14 C22 1.515(3) . ?
C15 H15A 0.9700 . ?
C15 H15B 0.9700 . ?
C15 C16 1.543(4) . ?
C16 H16A 0.9700 . ?
C16 H16B 0.9700 . ?
C16 C17 1.544(4) . ?
C17 H17 0.9800 . ?
C17 H17A 0.9800 . ?
C17 C23 1.592(16) . ?
C17 C23A 1.563(8) . ?
C18 H18A 0.9600 . ?
C18 H18B 0.9600 . ?
C18 H18C 0.9600 . ?
C19 H19A 0.9600 . ?
C19 H19B 0.9600 . ?
C19 H19C 0.9600 . ?
C20 H20A 0.9600 . ?
C20 H20B 0.9600 . ?
C20 H20C 0.9600 . ?
C21 H21A 0.9600 . ?
C21 H21B 0.9600 . ?
C21 H21C 0.9600 . ?
C22 H22A 0.9600 . ?
C22 H22B 0.9600 . ?
C22 H22C 0.9600 . ?
C23 H23 0.9800 . ?
C23 C24 1.459(15) . ?
C23 C25 1.547(17) . ?
C24 H24A 0.9600 . ?
C24 H24B 0.9600 . ?
C24 H24C 0.9600 . ?
C25 H25A 0.9700 . ?
C25 H25B 0.9700 . ?
C25 C26 1.523(18) . ?
C26 H26 0.9800 . ?
C26 C28 1.551(16) . ?
C27 H27A 0.9600 . ?
C27 H27B 0.9600 . ?
C27 H27C 0.9600 . ?
C28 C29 1.411(17) . ?
C28 C30 1.458(16) . ?
C29 H29A 0.9300 . ?
C29 H29B 0.9300 . ?
C30 H30 0.9800 . ?
C30 C31 1.449(15) . ?
C30 C32 1.644(17) . ?
C31 H31A 0.9600 . ?
C31 H31B 0.9600 . ?
C31 H31C 0.9600 . ?
C32 H32A 0.9600 . ?
C32 H32B 0.9600 . ?
C32 H32C 0.9600 . ?
O2A C26A 1.395(9) . ?
O2A C27A 1.421(8) . ?
C23A H23A 0.9800 . ?
C23A C24A 1.480(8) . ?
C23A C25A 1.550(8) . ?
C24A H24D 0.9600 . ?
C24A H24E 0.9600 . ?
C24A H24F 0.9600 . ?
C25A H25C 0.9700 . ?
C25A H25D 0.9700 . ?
C25A C26A 1.511(7) . ?
C26A H26A 0.9800 . ?
C26A C28A 1.509(7) . ?
C27A H27D 0.9600 . ?
C27A H27E 0.9600 . ?
C27A H27F 0.9600 . ?
C28A C29A 1.379(9) . ?
C28A C30A 1.447(9) . ?
C29A H29C 0.9300 . ?
C29A H29D 0.9300 . ?
C30A H30A 0.9800 . ?
C30A C31A 1.433(10) . ?
C30A C32A 1.655(10) . ?
C31A H31D 0.9600 . ?
C31A H31E 0.9600 . ?
C31A H31F 0.9600 . ?
C32A H32D 0.9600 . ?
C32A H32E 0.9600 . ?
C32A H32F 0.9600 . ?

loop_
_geom_torsion_atom_site_label_1
_geom_torsion_atom_site_label_2
_geom_torsion_atom_site_label_3
_geom_torsion_atom_site_label_4
_geom_torsion
_geom_torsion_site_symmetry_1
_geom_torsion_site_symmetry_2
_geom_torsion_site_symmetry_3
_geom_torsion_site_symmetry_4
_geom_torsion_publ_flag
O1 C2 C3 C4 176.73(19) . . . . ?
O2 C26 C28 C29 98(3) . . . . ?
O2 C26 C28 C30 -67(2) . . . . ?
C1 C2 C3 C4 -60.1(3) . . . . ?
C1 C6 C7 C8 -161.96(17) . . . . ?
C2 C1 C6 C5 -51.1(2) . . . . ?
C2 C1 C6 C7 178.02(17) . . . . ?
C2 C3 C4 C5 57.4(3) . . . . ?
C3 C4 C5 C6 -50.0(2) . . . . ?
C3 C4 C5 C10 -170.42(17) . . . . ?
C3 C4 C5 C20 73.7(2) . . . . ?
C4 C5 C6 C1 49.1(2) . . . . ?
C4 C5 C6 C7 -177.75(18) . . . . ?
C4 C5 C10 C9 166.65(18) . . . . ?
C4 C5 C10 C11 -19.2(3) . . . . ?
C5 C6 C7 C8 63.6(2) . . . . ?
C5 C10 C11 C12 -169.6(2) . . . . ?
C6 C1 C2 O1 175.27(16) . . . . ?
C6 C1 C2 C3 54.7(2) . . . . ?
C6 C5 C10 C9 46.7(2) . . . . ?
C6 C5 C10 C11 -139.1(2) . . . . ?
C6 C7 C8 C9 -59.7(3) . . . . ?
C7 C8 C9 C10 48.5(3) . . . . ?
C7 C8 C9 C14 177.31(19) . . . . ?
C8 C9 C10 C5 -43.4(3) . . . . ?
C8 C9 C10 C11 142.4(2) . . . . ?
C8 C9 C14 C13 -177.33(19) . . . . ?
C8 C9 C14 C15 68.3(3) . . . . ?
C8 C9 C14 C22 -54.4(3) . . . . ?
C9 C10 C11 C12 4.3(4) . . . . ?
C9 C14 C15 C16 156.6(2) . . . . ?
C10 C5 C6 C1 171.10(17) . . . . ?
C10 C5 C6 C7 -55.7(2) . . . . ?
C10 C9 C14 C13 -47.9(2) . . . . ?
C10 C9 C14 C15 -162.35(19) . . . . ?
C10 C9 C14 C22 75.0(2) . . . . ?
C10 C11 C12 C13 15.3(4) . . . . ?
C11 C12 C13 C14 -48.8(3) . . . . ?
C11 C12 C13 C17 -163.1(2) . . . . ?
C11 C12 C13 C21 71.7(2) . . . . ?
C12 C13 C14 C9 67.0(2) . . . . ?
C12 C13 C14 C15 -170.8(2) . . . . ?
C12 C13 C14 C22 -54.4(2) . . . . ?
C12 C13 C17 C16 152.9(2) . . . . ?
C12 C13 C17 C23 -69.6(10) . . . . ?
C12 C13 C17 C23A -84.5(5) . . . . ?
C13 C14 C15 C16 37.6(2) . . . . ?
C13 C17 C23 C24 52.4(18) . . . . ?
C13 C17 C23 C25 -174.8(14) . . . . ?
C13 C17 C23A C24A 58.7(8) . . . . ?
C13 C17 C23A C25A 178.9(7) . . . . ?
C14 C9 C10 C5 -173.40(17) . . . . ?
C14 C9 C10 C11 12.4(3) . . . . ?
C14 C13 C17 C16 35.9(2) . . . . ?
C14 C13 C17 C23 173.4(9) . . . . ?
C14 C13 C17 C23A 158.5(5) . . . . ?
C14 C15 C16 C17 -15.5(3) . . . . ?
C15 C16 C17 C13 -13.1(3) . . . . ?
C15 C16 C17 C23 -152.5(9) . . . . ?
C15 C16 C17 C23A -140.1(4) . . . . ?
C16 C17 C23 C24 -176.0(12) . . . . ?
C16 C17 C23 C25 -43.2(19) . . . . ?
C16 C17 C23A C24A 177.7(6) . . . . ?
C16 C17 C23A C25A -62.1(8) . . . . ?
C17 C13 C14 C9 -168.33(19) . . . . ?
C17 C13 C14 C15 -46.0(2) . . . . ?
C17 C13 C14 C22 70.3(2) . . . . ?
C17 C23 C25 C26 160(2) . . . . ?
C17 C23A C25A C26A 167.1(9) . . . . ?
C18 C1 C2 O1 48.9(2) . . . . ?
C18 C1 C2 C3 -71.6(2) . . . . ?
C18 C1 C6 C5 73.8(2) . . . . ?
C18 C1 C6 C7 -57.0(2) . . . . ?
C19 C1 C2 O1 -69.7(2) . . . . ?
C19 C1 C2 C3 169.75(19) . . . . ?
C19 C1 C6 C5 -166.55(18) . . . . ?
C19 C1 C6 C7 62.6(2) . . . . ?
C20 C5 C6 C1 -70.9(2) . . . . ?
C20 C5 C6 C7 62.3(2) . . . . ?
C20 C5 C10 C9 -76.3(2) . . . . ?
C20 C5 C10 C11 97.9(2) . . . . ?
C21 C13 C14 C9 -51.6(2) . . . . ?
C21 C13 C14 C15 70.7(2) . . . . ?
C21 C13 C14 C22 -173.01(19) . . . . ?
C21 C13 C17 C16 -82.3(2) . . . . ?
C21 C13 C17 C23 55.1(10) . . . . ?
C21 C13 C17 C23A 40.2(5) . . . . ?
C22 C14 C15 C16 -80.7(2) . . . . ?
C23 C25 C26 O2 -69(3) . . . . ?
C23 C25 C26 C28 164(2) . . . . ?
C24 C23 C25 C26 -67(3) . . . . ?
C25 C26 C28 C29 -137(3) . . . . ?
C25 C26 C28 C30 57(3) . . . . ?
C26 C28 C30 C31 77(2) . . . . ?
C26 C28 C30 C32 -158.8(17) . . . . ?
C27 O2 C26 C25 146(2) . . . . ?
C27 O2 C26 C28 -90(3) . . . . ?
C29 C28 C30 C31 -89(3) . . . . ?
C29 C28 C30 C32 36(3) . . . . ?
O2A C26A C28A C29A 130.7(12) . . . . ?
O2A C26A C28A C30A -54.2(11) . . . . ?
C23A C25A C26A O2A -62.4(12) . . . . ?
C23A C25A C26A C28A 176.9(9) . . . . ?
C24A C23A C25A C26A -70.6(13) . . . . ?
C25A C26A C28A C29A -110.9(14) . . . . ?
C25A C26A C28A C30A 64.3(12) . . . . ?
C26A C28A C30A C31A 119.8(10) . . . . ?
C26A C28A C30A C32A -114.7(10) . . . . ?
C27A O2A C26A C25A 161.6(8) . . . . ?
C27A O2A C26A C28A -75.4(10) . . . . ?
C29A C28A C30A C31A -65.6(16) . . . . ?
C29A C28A C30A C32A 59.9(16) . . . . ?

loop_
_twin_individual_id
_twin_individual_mass_fraction_refined
1 1.8(15)
2 -0.8(15)

loop_
_smtbx_masks_void_nr
_smtbx_masks_void_average_x
_smtbx_masks_void_average_y
_smtbx_masks_void_average_z
_smtbx_masks_void_volume
_smtbx_masks_void_count_electrons
_smtbx_masks_void_content
1 0.000 0.000 -0.474 2252.5 56.4 '1.05 Hexane'
2 0.090 0.491 0.629 14.7 0.0 ?
3 0.401 0.910 0.296 14.7 0.0 ?
4 0.491 0.401 -0.038 14.7 0.0 ?
5 0.509 0.599 -0.038 14.7 0.0 ?
6 0.599 0.090 0.296 14.7 0.0 ?
7 0.910 0.509 0.629 14.7 0.0 ?
